data_2210183
loop_
_publ_author_name
'Shi, Jing-Min'
'Chen, Ju-Na'
'Liu, Lian-Dong'

_publ_section_title
;
 Tris(3,3'-diamino-2,2'-bipyridine)cadmium(II) dinitrate
;
_journal_coeditor_code CV2080
_journal_issue 9
_journal_name_full 'Acta Crystallographica Section E'
_journal_page_first m2094
_journal_page_last m2095
_journal_paper_doi 10.1107/S1600536806030625
_journal_volume 62
_journal_year 2006
_chemical_formula_iupac '[Cd (C10 H10 N4)3] (N O3)2'
_chemical_formula_moiety 'C30 H30 Cd N14 O6'
_chemical_formula_sum 'C30 H30 Cd N14 O6'
_chemical_formula_weight 795.08
_chemical_name_systematic
;
Tris(3,3'-diamino-2,2'-bipyridine)cadmium(II) dinitrate
;
_space_group_IT_number 155
_symmetry_cell_setting hexagonal
_symmetry_space_group_name_Hall 'R 3 2"'
_symmetry_space_group_name_H-M 'R 3 2 :H'
_atom_sites_solution_hydrogens geom
_atom_sites_solution_primary direct
_atom_sites_solution_secondary difmap
_audit_creation_method SHELXL-97
_cell_angle_alpha 90.00
_cell_angle_beta 90.00
_cell_angle_gamma 120.00
_cell_formula_units_Z 3
_cell_length_a 14.8206(15)
_cell_length_b 14.8206(15)
_cell_length_c 13.248(3)
_cell_measurement_reflns_used 3806
_cell_measurement_temperature 298(2)
_cell_measurement_theta_max 27.908
_cell_measurement_theta_min 2.206
_cell_volume 2520.1(7)
_computing_cell_refinement 'SAINT (Bruker, 1997)'
_computing_data_collection 'SMART (Bruker, 1997)'
_computing_data_reduction SAINT
_computing_molecular_graphics SHELXTL
_computing_publication_material SHELXTL
_computing_structure_refinement SHELXTL
_computing_structure_solution 'SHELXTL  (Bruker, 2001)'
_diffrn_ambient_temperature 298(2)
_diffrn_measured_fraction_theta_full 0.998
_diffrn_measured_fraction_theta_max 0.998
_diffrn_measurement_device_type 'Bruker SMART APEX CCD'
_diffrn_measurement_method '\f and \w'
_diffrn_radiation_monochromator graphite
_diffrn_radiation_source 'fine-focus sealed tube'
_diffrn_radiation_type MoK\a
_diffrn_radiation_wavelength 0.71073
_diffrn_reflns_av_R_equivalents 0.0266
_diffrn_reflns_av_sigmaI/netI 0.0222
_diffrn_reflns_limit_h_max 14
_diffrn_reflns_limit_h_min -18
_diffrn_reflns_limit_k_max 17
_diffrn_reflns_limit_k_min -18
_diffrn_reflns_limit_l_max 16
_diffrn_reflns_limit_l_min -16
_diffrn_reflns_number 4406
_diffrn_reflns_theta_full 25.71
_diffrn_reflns_theta_max 25.71
_diffrn_reflns_theta_min 2.21
_diffrn_standards_decay_% 0
_diffrn_standards_interval_count 0
_diffrn_standards_number 0
_exptl_absorpt_coefficient_mu 0.716
_exptl_absorpt_correction_T_max 0.7531
_exptl_absorpt_correction_T_min 0.6733
_exptl_absorpt_correction_type multi-scan
_exptl_absorpt_process_details '(SADABS; Sheldrick, 1996)'
_exptl_crystal_colour yellow
_exptl_crystal_density_diffrn 1.572
_exptl_crystal_density_method 'not measured'
_exptl_crystal_description cuboid
_exptl_crystal_F_000 1212
_exptl_crystal_size_max 0.60
_exptl_crystal_size_mid 0.45
_exptl_crystal_size_min 0.42
_refine_diff_density_max 0.436
_refine_diff_density_min -0.182
_refine_ls_abs_structure_details 'Flack (1983), 470 Friedel pairs'
_refine_ls_abs_structure_Flack -0.06(3)
_refine_ls_extinction_method none
_refine_ls_goodness_of_fit_ref 1.108
_refine_ls_hydrogen_treatment constr
_refine_ls_matrix_type full
_refine_ls_number_parameters 78
_refine_ls_number_reflns 1074
_refine_ls_number_restraints 0
_refine_ls_restrained_S_all 1.108
_refine_ls_R_factor_all 0.0235
_refine_ls_R_factor_gt 0.0234
_refine_ls_shift/su_max 0.001
_refine_ls_shift/su_mean 0.000
_refine_ls_structure_factor_coef Fsqd
_refine_ls_weighting_details 'calc w=1/[\s^2^(Fo^2^)+(0.0410P)^2^+0.3368P] where P=(Fo^2^+2Fc^2^)/3'
_refine_ls_weighting_scheme calc
_refine_ls_wR_factor_gt 0.0594
_refine_ls_wR_factor_ref 0.0595
_reflns_number_gt 1070
_reflns_number_total 1074
_reflns_threshold_expression I>2\s(I)
_cod_data_source_file cv2080.cif
_cod_data_source_block I
_cod_depositor_comments
;
The following automatic conversions were performed:
'_geom_bond_publ_flag' value 'Yes' changed to 'yes' according to
'/home/saulius/struct/CIF-dictionaries/cif_core.dic' dictionary named
'cif_core.dic' version 2.4.1 from 2010-06-29.

'_geom_angle_publ_flag'
value 'Yes' changed to 'yes' according to
'/home/saulius/struct/CIF-dictionaries/cif_core.dic' dictionary named
'cif_core.dic' version 2.4.1 from 2010-06-29 (4 times).

Automatic conversion script
Id: cif_fix_enum 1527 2010-12-29 10:47:43Z saulius 

The following automatic conversions were performed:

'_geom_bond_publ_flag' value 'Yes' changed to 'yes' according to
/home/saulius/struct/CIF-dictionaries/cif_core.dic dictionary named
'cif_core.dic' version 2.4.1 from
2010-06-29.

'_geom_angle_publ_flag' value 'Yes' changed to 'yes'
according to /home/saulius/struct/CIF-dictionaries/cif_core.dic
dictionary named 'cif_core.dic' version 2.4.1 from 2010-06-29 (4
times).

Automatic conversion script
Id: cif_fix_values 1715 2011-07-08 13:25:40Z adriana 
;
_cod_original_cell_volume 2520.1(6)
_cod_original_sg_symbol_H-M 'R 3 2'
_cod_database_code 2210183
_cod_database_fobs_code 2210183

loop_
_symmetry_equiv_pos_as_xyz
'x, y, z'
'-y, x-y, z'
'-x+y, -x, z'
'y, x, -z'
'x-y, -y, -z'
'-x, -x+y, -z'
'x+2/3, y+1/3, z+1/3'
'-y+2/3, x-y+1/3, z+1/3'
'-x+y+2/3, -x+1/3, z+1/3'
'y+2/3, x+1/3, -z+1/3'
'x-y+2/3, -y+1/3, -z+1/3'
'-x+2/3, -x+y+1/3, -z+1/3'
'x+1/3, y+2/3, z+2/3'
'-y+1/3, x-y+2/3, z+2/3'
'-x+y+1/3, -x+2/3, z+2/3'
'y+1/3, x+2/3, -z+2/3'
'x-y+1/3, -y+2/3, -z+2/3'
'-x+1/3, -x+y+2/3, -z+2/3'

loop_
_atom_site_type_symbol
_atom_site_label
_atom_site_fract_x
_atom_site_fract_y
_atom_site_fract_z
_atom_site_U_iso_or_equiv
_atom_site_adp_type
_atom_site_calc_flag
_atom_site_refinement_flags
_atom_site_occupancy
Cd Cd1 0.0000 0.0000 0.0000 0.04228(13) Uani d S 1
C C1 0.1773(5) 0.3639(2) 0.1277(2) 0.0713(7) Uani d . 1
H H1 0.2038 0.4340 0.1427 0.086 Uiso calc R 1
N N1 0.09801(14) 0.15646(16) 0.08613(15) 0.0461(6) Uani d . 1
C C4 0.18362(19) 0.22741(19) 0.03703(19) 0.0455(5) Uani d . 1
C C3 0.0541(2) 0.1866(2) 0.1558(2) 0.0604(7) Uani d . 1
H H3 -0.0056 0.1368 0.1887 0.073 Uiso calc R 1
C C2 0.0955(3) 0.2905(3) 0.1802(3) 0.0730(9) Uani d . 1
H H2 0.0669 0.3098 0.2327 0.088 Uiso calc R 1
C C5 0.2228(2) 0.3349(2) 0.0505(3) 0.0584(7) Uani d . 1
N N2 0.2979(3) 0.4090(2) -0.0090(3) 0.0857(10) Uani d . 1
H H2A 0.3176 0.4737 0.0005 0.103 Uiso calc R 1
H H2B 0.3257 0.3913 -0.0563 0.103 Uiso calc R 1
N N3 0.3333 0.6667 0.0434(2) 0.0492(6) Uani d S 1
O O1 0.3962(2) 0.6345(2) 0.04380(18) 0.0757(7) Uani d . 1

loop_
_atom_site_aniso_label
_atom_site_aniso_U_11
_atom_site_aniso_U_22
_atom_site_aniso_U_33
_atom_site_aniso_U_12
_atom_site_aniso_U_13
_atom_site_aniso_U_23
Cd1 0.03442(14) 0.03442(14) 0.0580(2) 0.01721(7) 0.000 0.000
C1 0.074(3) 0.0478(12) 0.0980(17) 0.035(2) 0.000(3) -0.0176(12)
N1 0.0424(14) 0.0422(9) 0.0558(10) 0.0227(8) 0.0026(8) -0.0031(8)
C4 0.0388(12) 0.0390(12) 0.0615(13) 0.0215(10) -0.0039(10) -0.0048(10)
C3 0.0598(16) 0.0584(16) 0.0652(16) 0.0312(14) 0.0092(13) -0.0005(13)
C2 0.086(2) 0.070(2) 0.0777(19) 0.0494(19) 0.0073(17) -0.0170(15)
C5 0.0485(15) 0.0367(13) 0.0873(19) 0.0192(12) -0.0037(13) -0.0066(12)
N2 0.072(2) 0.0355(12) 0.140(3) 0.0197(13) 0.0288(19) 0.0042(15)
N3 0.0458(9) 0.0458(9) 0.0562(14) 0.0229(5) 0.000 0.000
O1 0.0571(17) 0.0606(17) 0.1183(15) 0.0360(16) -0.0014(12) -0.0053(12)

loop_
_atom_type_symbol
_atom_type_description
_atom_type_scat_dispersion_real
_atom_type_scat_dispersion_imag
_atom_type_scat_source
C C 0.0033 0.0016 'International Tables Vol C Tables 4.2.6.8 and 6.1.1.4'
H H 0.0000 0.0000 'International Tables Vol C Tables 4.2.6.8 and 6.1.1.4'
N N 0.0061 0.0033 'International Tables Vol C Tables 4.2.6.8 and 6.1.1.4'
O O 0.0106 0.0060 'International Tables Vol C Tables 4.2.6.8 and 6.1.1.4'
Cd Cd -0.8075 1.2024 'International Tables Vol C Tables 4.2.6.8 and 6.1.1.4'

loop_
_geom_angle_atom_site_label_1
_geom_angle_atom_site_label_2
_geom_angle_atom_site_label_3
_geom_angle_site_symmetry_1
_geom_angle_site_symmetry_3
_geom_angle
_geom_angle_publ_flag
N1 Cd1 N1 . 5 165.53(9) yes
N1 Cd1 N1 . 6 93.68(9) yes
N1 Cd1 N1 5 6 98.03(6) yes
N1 Cd1 N1 . 4 71.82(9) yes
N1 Cd1 N1 5 4 98.03(6) ?
N1 Cd1 N1 6 4 98.03(6) ?
N1 Cd1 N1 . 3 98.03(6) ?
N1 Cd1 N1 5 3 71.82(9) ?
N1 Cd1 N1 6 3 165.53(9) ?
N1 Cd1 N1 4 3 93.68(9) ?
N1 Cd1 N1 . 2 98.03(6) ?
N1 Cd1 N1 5 2 93.68(9) ?
N1 Cd1 N1 6 2 71.82(9) ?
N1 Cd1 N1 4 2 165.53(9) ?
N1 Cd1 N1 3 2 98.03(6) ?
C2 C1 C5 . . 120.3(3) ?
C2 C1 H1 . . 119.9 ?
C5 C1 H1 . . 119.9 ?
C3 N1 C4 . . 120.2(2) ?
C3 N1 Cd1 . . 120.59(19) ?
C4 N1 Cd1 . . 114.65(15) ?
N1 C4 C5 . . 121.2(2) ?
N1 C4 C4 . 4 115.09(15) ?
C5 C4 C4 . 4 123.6(2) ?
N1 C3 C2 . . 121.2(3) ?
N1 C3 H3 . . 119.4 ?
C2 C3 H3 . . 119.4 ?
C1 C2 C3 . . 119.8(3) ?
C1 C2 H2 . . 120.1 ?
C3 C2 H2 . . 120.1 ?
N2 C5 C1 . . 120.0(3) ?
N2 C5 C4 . . 123.3(3) ?
C1 C5 C4 . . 116.7(3) ?
C5 N2 H2A . . 120.0 ?
C5 N2 H2B . . 120.0 ?
H2A N2 H2B . . 120.0 ?
O1 N3 O1 2_665 3_565 119.998(3) ?
O1 N3 O1 2_665 . 119.998(4) ?
O1 N3 O1 3_565 . 119.998(3) ?

loop_
_geom_bond_atom_site_label_1
_geom_bond_atom_site_label_2
_geom_bond_site_symmetry_2
_geom_bond_distance
_geom_bond_publ_flag
Cd1 N1 . 2.328(2) yes
Cd1 N1 5 2.328(2) ?
Cd1 N1 6 2.328(2) ?
Cd1 N1 4 2.328(2) ?
Cd1 N1 3 2.328(2) ?
Cd1 N1 2 2.328(2) ?
C1 C2 . 1.348(6) ?
C1 C5 . 1.405(5) ?
C1 H1 . 0.9300 ?
N1 C3 . 1.329(3) ?
N1 C4 . 1.343(3) ?
C4 C5 . 1.408(4) ?
C4 C4 4 1.492(5) ?
C3 C2 . 1.381(5) ?
C3 H3 . 0.9300 ?
C2 H2 . 0.9300 ?
C5 N2 . 1.358(4) ?
N2 H2A . 0.8600 ?
N2 H2B . 0.8600 ?
N3 O1 2_665 1.241(2) ?
N3 O1 3_565 1.241(2) ?
N3 O1 . 1.241(2) ?

loop_
_geom_hbond_atom_site_label_D
_geom_hbond_atom_site_label_H
_geom_hbond_atom_site_label_A
_geom_hbond_distance_DH
_geom_hbond_distance_HA
_geom_hbond_distance_DA
_geom_hbond_angle_DHA
N2 H2A O1 0.86 2.14 2.985(4) 166

loop_
_geom_torsion_atom_site_label_1
_geom_torsion_atom_site_label_2
_geom_torsion_atom_site_label_3
_geom_torsion_atom_site_label_4
_geom_torsion_site_symmetry_1
_geom_torsion_site_symmetry_4
_geom_torsion
N1 Cd1 N1 C3 5 . -147.7(2)
N1 Cd1 N1 C3 6 . 68.20(19)
N1 Cd1 N1 C3 4 . 165.5(2)
N1 Cd1 N1 C3 3 . -103.29(17)
N1 Cd1 N1 C3 2 . -3.9(2)
N1 Cd1 N1 C4 5 . 56.3(4)
N1 Cd1 N1 C4 6 . -87.8(4)
N1 Cd1 N1 C4 4 . 9.43(19)
N1 Cd1 N1 C4 3 . 100.7(4)
N1 Cd1 N1 C4 2 . -159.9(4)
C3 N1 C4 C5 . . -6.3(4)
Cd1 N1 C4 C5 . . 149.8(2)
C3 N1 C4 C4 . 4 178.2(3)
Cd1 N1 C4 C4 . 4 -25.7(3)
C4 N1 C3 C2 . . -0.7(4)
Cd1 N1 C3 C2 . . -155.4(3)
C5 C1 C2 C3 . . -2.1(7)
N1 C3 C2 C1 . . 4.9(6)
C2 C1 C5 N2 . . 173.1(4)
C2 C1 C5 C4 . . -4.5(7)
N1 C4 C5 N2 . . -168.7(3)
C4 C4 C5 N2 4 . 6.4(5)
N1 C4 C5 C1 . . 8.8(5)
C4 C4 C5 C1 4 . -176.1(4)
